data_1533080
loop_
_publ_author_name
'Salamakha, P.S.'
'Rizzoli, C.'
'Sologub, O.L.'
'Protsyk, O.S.'
'Belletti, D.'
'Goncalves, A.P.'
'Almeida, M.'

_publ_section_title
;
 Pr Ru Si2 and Nd (Rux Ni1-x) Si2, monoclinic variants of the Ce Ni Si2
 structure
;
_journal_name_full 'Journal of Alloys Compd.'
_journal_page_first 269
_journal_page_last 273
_journal_volume 368
_journal_year 2004
_chemical_formula_sum 'Nd Ni0.2 Ru0.6 Si2'
_chemical_name_systematic 'Nd (Ru0.75 Ni0.25)0.8 Si2'
_space_group_IT_number 11
_symmetry_space_group_name_Hall '-P 2yb'
_symmetry_space_group_name_H-M 'P 1 21/m 1'
_cell_angle_alpha 90
_cell_angle_beta 104.07
_cell_angle_gamma 90
_cell_formula_units_Z 2
_cell_length_a 4.151
_cell_length_b 4.057
_cell_length_c 8.514
_cell_volume 139.079
_citation_journal_id_ASTM JALCEU
_cod_data_source_file Salamakha_JALCEU_2004_1433.cif
_cod_data_source_block Nd1Ni0.2Ru0.6Si2
_cod_original_cell_volume 139.0794
_cod_original_formula_sum 'Nd1 Ni0.2 Ru0.6 Si2'
_cod_database_code 1533080

loop_
_symmetry_equiv_pos_as_xyz
x,y,z
-x,y+1/2,-z
-x,-y,-z
x,-y-1/2,z

loop_
_atom_site_label
_atom_site_type_symbol
_atom_site_fract_x
_atom_site_fract_y
_atom_site_fract_z
_atom_site_occupancy
_atom_site_U_iso_or_equiv
Nd1 Nd 0.3926 0.25 0.7873 1 0.0
Si2 Si 0.756 0.25 0.502 1 0.0
Si1 Si 0.047 0.25 0.082 1 0.0
Ru1 Ru 0.196 0.25 0.3688 0.6 0.0
Ni1 Ni 0.196 0.25 0.3688 0.2 0.0
